data_7225381
loop_
_publ_author_name
'Bujak, Maciej'
'Podsiad\/lo, Marcin'
'Katrusiak, Andrzej'

_publ_section_title
;
 Halogen and hydrogen bonds in compressed pentachloroethane
;
_journal_issue 28
_journal_name_full CrystEngComm
_journal_page_first 5393
_journal_paper_doi 10.1039/C6CE01025C
_journal_volume 18
_journal_year 2016
_chemical_formula_moiety 'C2 H Cl5'
_chemical_formula_sum 'C2 H Cl5'
_chemical_formula_weight 202.28
_chemical_melting_point 244.37
_chemical_name_systematic pentachloroethane
_space_group_crystal_system monoclinic
_space_group_IT_number 14
_space_group_name_Hall '-P 2yn'
_space_group_name_H-M_alt 'P 1 21/n 1'
_symmetry_space_group_name_Hall '-P 2yn'
_symmetry_space_group_name_H-M 'P 1 21/n 1'
_atom_sites_solution_hydrogens difmap
_atom_sites_solution_primary direct
_atom_sites_solution_secondary difmap
_audit_creation_method SHELXL-2014/7
_audit_update_record
;
2016-04-29 deposited with the CCDC.
2016-05-30 downloaded from the CCDC.
;
_cell_angle_alpha 90
_cell_angle_beta 111.347(10)
_cell_angle_gamma 90
_cell_formula_units_Z 4
_cell_length_a 9.7420(9)
_cell_length_b 11.5821(8)
_cell_length_c 6.5192(6)
_cell_measurement_reflns_used 3359
_cell_measurement_temperature 230.0(1)
_cell_measurement_theta_max 29.04
_cell_measurement_theta_min 3.29
_cell_volume 685.11(11)
_computing_cell_refinement 'CrysAlisPro (Oxford Diffraction Ltd., 2010)'
_computing_data_collection 'CrysAlisCCD (Oxford Diffraction Ltd., 2010)'
_computing_data_reduction 'CrysAlisPro (Oxford Diffraction Ltd., 2010)'
_computing_molecular_graphics 'Mercury (Macrae at al., 2008)'
_computing_publication_material 'SHELXL-2014/7 (Sheldrick, 2014)'
_computing_structure_refinement 'SHELXL-2014/7 (Sheldrick, 2014)'
_computing_structure_solution 'SHELXS-97 (Sheldrick, 2008)'
_diffrn_ambient_temperature 230.0(1)
_diffrn_measured_fraction_theta_full 0.998
_diffrn_measured_fraction_theta_max 0.998
_diffrn_measurement_device_type Xcalibur
_diffrn_measurement_method \w-scans
_diffrn_radiation_type MoK\a
_diffrn_radiation_wavelength 0.71073
_diffrn_reflns_av_R_equivalents 0.0243
_diffrn_reflns_av_unetI/netI 0.0175
_diffrn_reflns_Laue_measured_fraction_full 0.998
_diffrn_reflns_Laue_measured_fraction_max 0.998
_diffrn_reflns_limit_h_max 11
_diffrn_reflns_limit_h_min -11
_diffrn_reflns_limit_k_max 13
_diffrn_reflns_limit_k_min -13
_diffrn_reflns_limit_l_max 4
_diffrn_reflns_limit_l_min -7
_diffrn_reflns_number 3775
_diffrn_reflns_point_group_measured_fraction_full 0.998
_diffrn_reflns_point_group_measured_fraction_max 0.998
_diffrn_reflns_theta_full 24.930
_diffrn_reflns_theta_max 24.930
_diffrn_reflns_theta_min 3.288
_diffrn_source 'fine-focus sealed tube'
_exptl_absorpt_coefficient_mu 1.993
_exptl_absorpt_correction_T_max 1.00
_exptl_absorpt_correction_T_min 0.79
_exptl_absorpt_correction_type multi-scan
_exptl_absorpt_process_details
;
Correction for absorption was made using CrysAlisPro,
CrysAlisPro, Oxford Diffraction Ltd., 2010.
;
_exptl_crystal_colour colourless
_exptl_crystal_density_diffrn 1.961
_exptl_crystal_density_method 'not measured'
_exptl_crystal_description irregular
_exptl_crystal_F_000 392
_exptl_crystal_size_max 0.300
_exptl_crystal_size_mid 0.250
_exptl_crystal_size_min 0.200
_refine_diff_density_max 0.475
_refine_diff_density_min -0.333
_refine_diff_density_rms 0.076
_refine_ls_extinction_method none
_refine_ls_goodness_of_fit_ref 1.076
_refine_ls_hydrogen_treatment constr
_refine_ls_matrix_type full
_refine_ls_number_parameters 64
_refine_ls_number_reflns 1200
_refine_ls_number_restraints 0
_refine_ls_restrained_S_all 1.076
_refine_ls_R_factor_all 0.0441
_refine_ls_R_factor_gt 0.0393
_refine_ls_shift/su_max 0.000
_refine_ls_shift/su_mean 0.000
_refine_ls_structure_factor_coef Fsqd
_refine_ls_weighting_details 'w=1/[\s^2^(Fo^2^)+(0.0633P)^2^+0.5541P] where P=(Fo^2^+2Fc^2^)/3'
_refine_ls_weighting_scheme calc
_refine_ls_wR_factor_gt 0.1079
_refine_ls_wR_factor_ref 0.1114
_reflns_Friedel_coverage 0.000
_reflns_number_gt 1037
_reflns_number_total 1200
_reflns_threshold_expression 'I > 2\s(I)'
_cod_data_source_file c6ce01025c3.cif
_cod_data_source_block PCE_II_230K_01MPa
_cod_depositor_comments 'Adding full bibliography for 7225378--7225383.cif.'
_cod_database_code 7225381
_shelx_shelxl_version_number 2014/7
_shelx_space_group_comment
;
The symmetry employed for this shelxl refinement is uniquely defined
by the following loop, which should always be used as a source of
symmetry information in preference to the above space-group names.
They are only intended as comments.
;
_shelx_estimated_absorpt_t_min 0.586
_shelx_estimated_absorpt_t_max 0.691

loop_
_space_group_symop_operation_xyz
'x, y, z'
'-x+1/2, y+1/2, -z+1/2'
'-x, -y, -z'
'x-1/2, -y-1/2, z-1/2'

loop_
_atom_site_label
_atom_site_type_symbol
_atom_site_fract_x
_atom_site_fract_y
_atom_site_fract_z
_atom_site_U_iso_or_equiv
_atom_site_adp_type
_atom_site_occupancy
_atom_site_site_symmetry_order
_atom_site_calc_flag
_atom_site_refinement_flags_posn
_atom_site_refinement_flags_adp
C1 C 0.2740(3) 0.1647(3) 0.1122(5) 0.0469(7) Uani 1 1 d . .
Cl1 Cl 0.29830(10) 0.31310(7) 0.18705(15) 0.0575(3) Uani 1 1 d . .
Cl2 Cl 0.43820(10) 0.08646(8) 0.25605(17) 0.0661(3) Uani 1 1 d . .
Cl3 Cl 0.12750(9) 0.10921(7) 0.18075(14) 0.0523(3) Uani 1 1 d . .
C2 C 0.2350(4) 0.1567(3) -0.1348(6) 0.0533(8) Uani 1 1 d . .
H1 H 0.1461 0.2027 -0.2078 0.064 Uiso 1 1 calc R U
Cl4 Cl 0.37818(13) 0.21192(9) -0.21023(18) 0.0733(4) Uani 1 1 d . .
Cl5 Cl 0.19806(12) 0.01184(8) -0.22337(17) 0.0665(3) Uani 1 1 d . .

loop_
_atom_site_aniso_label
_atom_site_aniso_U_11
_atom_site_aniso_U_22
_atom_site_aniso_U_33
_atom_site_aniso_U_23
_atom_site_aniso_U_13
_atom_site_aniso_U_12
C1 0.0419(16) 0.0439(16) 0.0531(18) 0.0005(14) 0.0152(14) -0.0023(13)
Cl1 0.0632(6) 0.0399(5) 0.0612(5) -0.0122(3) 0.0130(4) -0.0057(3)
Cl2 0.0403(5) 0.0661(6) 0.0751(6) 0.0200(4) 0.0010(4) 0.0102(4)
Cl3 0.0464(5) 0.0578(5) 0.0609(5) -0.0007(4) 0.0295(4) -0.0051(3)
C2 0.0544(19) 0.0481(18) 0.0569(19) 0.0004(15) 0.0196(16) -0.0016(15)
Cl4 0.0924(8) 0.0638(6) 0.0879(7) 0.0038(5) 0.0616(6) -0.0158(5)
Cl5 0.0804(7) 0.0523(5) 0.0777(7) -0.0257(4) 0.0417(5) -0.0189(4)

loop_
_atom_type_symbol
_atom_type_description
_atom_type_scat_dispersion_real
_atom_type_scat_dispersion_imag
_atom_type_scat_source
C C 0.0033 0.0016 'International Tables Vol C Tables 4.2.6.8 and 6.1.1.4'
H H 0.0000 0.0000 'International Tables Vol C Tables 4.2.6.8 and 6.1.1.4'
Cl Cl 0.1484 0.1585 'International Tables Vol C Tables 4.2.6.8 and 6.1.1.4'

loop_
_geom_angle_atom_site_label_1
_geom_angle_atom_site_label_2
_geom_angle_atom_site_label_3
_geom_angle
C2 C1 Cl3 109.5(2)
C2 C1 Cl1 107.9(2)
Cl3 C1 Cl1 108.77(18)
C2 C1 Cl2 111.0(2)
Cl3 C1 Cl2 109.63(18)
Cl1 C1 Cl2 110.05(17)
C1 C2 Cl4 110.9(2)
C1 C2 Cl5 110.3(2)
Cl4 C2 Cl5 110.0(2)
C1 C2 H1 108.5
Cl4 C2 H1 108.5
Cl5 C2 H1 108.5

loop_
_geom_bond_atom_site_label_1
_geom_bond_atom_site_label_2
_geom_bond_distance
C1 C2 1.517(5)
C1 Cl3 1.764(3)
C1 Cl1 1.779(3)
C1 Cl2 1.780(3)
C2 Cl4 1.759(4)
C2 Cl5 1.768(3)
C2 H1 0.9800

loop_
_geom_torsion_atom_site_label_1
_geom_torsion_atom_site_label_2
_geom_torsion_atom_site_label_3
_geom_torsion_atom_site_label_4
_geom_torsion
Cl3 C1 C2 Cl4 179.71(16)
Cl1 C1 C2 Cl4 61.5(3)
Cl2 C1 C2 Cl4 -59.1(3)
Cl3 C1 C2 Cl5 -58.2(3)
Cl1 C1 C2 Cl5 -176.40(16)
Cl2 C1 C2 Cl5 63.0(3)
